data_4321201
loop_
_publ_author_name
'Corey T. Cunningham'
'Jeffrey J. Moore'
'Kurstan L. H. Cunningham'
'Phillip E. Fanwick'
'David R. McMillin'

_publ_contact_author_address
;    Department of Chemistry
     Purdue University
     W. Lafayette
     IN 47907
     USA
;
_publ_contact_author_email mcmillin@purdue.edu
_publ_contact_author_fax 1(765)4940239
_publ_contact_author_name 'David R. McMillin'
_publ_contact_author_phone 1(765)4945451
_publ_section_title
;
 Structural and Photophysical Studies of Cu(NN)2+Systems in the Solid
 State. Emission at Last from Complexes with Simple 1,10-Phenanthroline
 Ligands
;
_journal_name_full 'Inorganic Chemistry'
_journal_page_first 3638
_journal_page_last 3644
_journal_paper_doi 10.1021/ic000082s
_journal_volume 39
_journal_year 2000
_chemical_formula_sum 'C52 H40 Cu F6 N4 P'
_chemical_formula_weight 929.43
_chemical_name_systematic ' ?'
_space_group_IT_number 13
_symmetry_cell_setting monoclinic
_symmetry_space_group_name_Hall '-P 2yac'
_symmetry_space_group_name_H-M 'P 1 2/n 1'
_atom_type_scat_source 'International Tables for Crystallography (Vol C) '
_cell_angle_alpha 90.00
_cell_angle_beta 93.947(5)
_cell_angle_gamma 90.00
_cell_formula_units_Z 2
_cell_length_a 16.0722(13)
_cell_length_b 8.1100(7)
_cell_length_c 16.8937(10)
_cell_measurement_reflns_used 12590
_cell_measurement_temperature 295
_cell_measurement_theta_max 25
_cell_measurement_theta_min 4
_cell_volume 2196.8(3)
_computing_cell_refinement DENZO/SCALEPACK_(Otwinowski,_1996)
_computing_data_collection Collect_(Nonius,_1998)
_computing_data_reduction DENZO/SCALEPACK_(Otwinowski,_1996)
_computing_molecular_graphics
;
    ORTEP (Johnson, 1976)
    Xtal_GX (Hall, 1995)
    PLUTON (Spek, 1991)
;
_computing_publication_material CIF_VAX_MolEN_(Fair,_1990)
_computing_structure_refinement SHELX97_(Sheldrick,_1997)
_computing_structure_solution Direct_methods_(SIR97,_Altomare_et_al.,_1997)
_diffrn_ambient_temperature 295
_diffrn_radiation_type MO-K\a
_diffrn_radiation_wavelength 0.71073
_diffrn_reflns_av_R_equivalents 0.092
_diffrn_reflns_limit_h_max 19
_diffrn_reflns_limit_h_min -19
_diffrn_reflns_limit_k_max 9
_diffrn_reflns_limit_k_min -9
_diffrn_reflns_limit_l_max 19
_diffrn_reflns_limit_l_min -20
_diffrn_reflns_number 12590
_diffrn_reflns_theta_max 25.05
_diffrn_reflns_theta_min 4.00
_exptl_absorpt_coefficient_mu 0.598
_exptl_absorpt_correction_T_max 0.9562
_exptl_absorpt_correction_T_min 0.7990
_exptl_absorpt_correction_type refined_empirical_(Otwinowski_&_Minor,_1996
_exptl_crystal_colour red
_exptl_crystal_density_diffrn 1.41
_exptl_crystal_description plate
_exptl_crystal_F_000 956
_exptl_crystal_size_max 0.40
_exptl_crystal_size_mid 0.28
_exptl_crystal_size_min 0.08
_refine_diff_density_max 0.35
_refine_diff_density_min -0.30
_refine_ls_extinction_method none
_refine_ls_goodness_of_fit_ref 1.067
_refine_ls_hydrogen_treatment H_atoms_riding
_refine_ls_matrix_type full
_refine_ls_number_parameters 292
_refine_ls_number_reflns 2833
_refine_ls_number_restraints 0
_refine_ls_R_factor_gt 0.060
_refine_ls_shift/su_max 0.005
_refine_ls_structure_factor_coef Fsqd
_refine_ls_weighting_details 'w=1/[\s^2^(Fo^2^)+(0.0707P)^2^+1.2752P] where P=(Fo^2^+2Fc^2^)/3'
_refine_ls_weighting_scheme calc
_refine_ls_wR_factor_ref 0.139
_reflns_number_gt 2211
_reflns_number_total 2833
_reflns_threshold_expression >2.0\s(I)
_cod_data_source_file ic000082s_3.cif
_cod_data_source_block '[Cu(DPDMP2]PF6'
_cod_depositor_comments
;
The following automatic conversions were performed:

'_refine_ls_weighting_scheme' value 'calc ' changed to 'calc'
according to the built-in table from CIF Core dictionary named
'cif_core.dic' version 2.4.1 from 2010-06-29.

Automatic conversion script
Id: cif_fix_values 1646 2011-03-28 12:23:43Z adriana 
;
_cod_original_cell_volume 2196.8(5)
_cod_original_sg_symbol_H-M 'P 1 21/n 1'
_cod_database_code 4321201

loop_
_symmetry_equiv_pos_as_xyz
'x, y, z'
'-x+1/2, y, -z+1/2'
'-x, -y, -z'
'x+1/2, -y, z+1/2'

loop_
_atom_site_aniso_label
_atom_site_aniso_U_11
_atom_site_aniso_U_22
_atom_site_aniso_U_33
_atom_site_aniso_U_12
_atom_site_aniso_U_13
_atom_site_aniso_U_23
Cu 0.0434(5) 0.0578(6) 0.0766(6) 0.0000 0.0091(3) 0.0000
P 0.1201(18) 0.0707(14) 0.0718(13) 0.0000 0.0307(12) 0.0000
F(1) 0.375(9) 0.155(5) 0.132(4) 0.033(5) 0.007(5) 0.056(3)
F(2) 0.144(4) 0.445(12) 0.260(7) -0.083(6) 0.100(5) -0.128(8)
F(3) 0.328(8) 0.154(4) 0.161(4) 0.067(5) 0.026(4) 0.071(3)
N(1) 0.050(2) 0.045(2) 0.059(2) 0.0014(17) 0.0113(17) -0.0013(17)
N(12) 0.053(2) 0.044(2) 0.074(2) -0.0027(17) 0.0181(18) -0.0090(18)
C(2) 0.053(3) 0.052(3) 0.070(3) 0.004(2) 0.009(2) 0.001(2)
C(3) 0.060(3) 0.065(3) 0.086(3) 0.014(3) 0.021(3) -0.007(3)
C(4) 0.047(3) 0.054(3) 0.094(4) 0.004(2) 0.013(3) 0.000(3)
C(5) 0.048(3) 0.050(3) 0.076(3) 0.002(2) 0.002(2) 0.002(2)
C(6) 0.051(3) 0.066(3) 0.101(4) 0.006(2) -0.007(3) -0.004(3)
C(7) 0.069(3) 0.083(4) 0.080(4) -0.006(3) -0.014(3) 0.002(3)
C(8) 0.071(3) 0.050(3) 0.066(3) -0.005(2) 0.006(2) 0.000(2)
C(9) 0.090(4) 0.056(3) 0.066(3) -0.006(3) 0.006(3) 0.002(2)
C(10) 0.099(4) 0.060(3) 0.079(4) -0.007(3) 0.034(3) -0.015(3)
C(11) 0.070(3) 0.050(3) 0.085(3) -0.011(2) 0.026(3) -0.013(3)
C(13) 0.056(3) 0.044(3) 0.063(3) -0.002(2) 0.013(2) 0.002(2)
C(14) 0.051(3) 0.042(3) 0.061(3) 0.0014(19) 0.008(2) 0.003(2)
C(21) 0.063(3) 0.059(3) 0.069(3) 0.012(3) 0.006(2) -0.012(2)
C(22) 0.064(3) 0.076(3) 0.075(3) 0.005(3) 0.004(3) -0.015(3)
C(23) 0.076(4) 0.090(4) 0.100(4) 0.008(3) -0.004(3) -0.023(3)
C(24) 0.094(5) 0.095(5) 0.093(5) 0.028(4) -0.022(4) -0.022(4)
C(25) 0.116(5) 0.114(5) 0.072(4) 0.023(4) 0.003(4) -0.014(4)
C(26) 0.094(4) 0.091(4) 0.079(4) 0.008(3) 0.018(3) -0.005(3)
C(41) 0.049(3) 0.090(4) 0.136(5) 0.015(3) 0.014(3) -0.002(4)
C(91) 0.138(5) 0.086(4) 0.067(3) -0.009(4) -0.003(3) -0.008(3)
C(111) 0.059(3) 0.066(4) 0.135(5) -0.006(3) 0.027(4) -0.046(4)
C(112) 0.063(4) 0.090(5) 0.144(6) 0.020(3) -0.006(4) -0.054(4)
C(113) 0.074(5) 0.131(7) 0.223(9) 0.031(4) -0.021(5) -0.099(6)
C(114) 0.059(5) 0.134(8) 0.293(15) 0.013(5) 0.009(7) -0.111(10)
C(115) 0.080(6) 0.136(8) 0.296(15) -0.020(6) 0.092(7) -0.086(10)
C(116) 0.092(5) 0.096(5) 0.179(7) -0.019(4) 0.072(5) -0.050(5)

loop_
_atom_site_label
_atom_site_fract_x
_atom_site_fract_y
_atom_site_fract_z
_atom_site_U_iso_or_equiv
_atom_site_thermal_displace_type
_atom_site_calc_flag
Cu 0.7500 0.11288(10) 0.2500 0.0590(3) Uani ?
P 1.2500 0.4584(3) 0.2500 0.0864(8) Uani ?
F(1) 1.2775(5) 0.3281(7) 0.3106(3) 0.221(3) Uani ?
F(2) 1.1630(4) 0.4560(12) 0.2764(4) 0.279(4) Uani ?
F(3) 1.2332(4) 0.5886(7) 0.1857(3) 0.214(3) Uani ?
N(1) 0.8685(2) 0.0245(4) 0.2452(2) 0.0510(10) Uani ?
N(12) 0.7998(2) 0.2104(4) 0.3549(2) 0.0564(10) Uani ?
C(2) 0.9036(3) -0.0546(5) 0.1863(3) 0.0581(15) Uani ?
C(3) 0.9901(3) -0.0798(6) 0.1877(3) 0.0696(15) Uani ?
C(4) 1.0427(3) -0.0283(6) 0.2488(3) 0.0646(17) Uani ?
C(5) 1.0067(3) 0.0530(5) 0.3128(3) 0.0581(15) Uani ?
C(6) 1.0539(3) 0.1050(6) 0.3820(3) 0.0732(17) Uani ?
C(7) 1.0174(3) 0.1788(7) 0.4420(3) 0.0782(19) Uani ?
C(8) 0.9309(3) 0.2165(6) 0.4375(3) 0.0623(15) Uani ?
C(9) 0.8903(3) 0.2977(6) 0.4986(3) 0.0706(17) Uani ?
C(10) 0.8072(4) 0.3281(6) 0.4850(3) 0.0780(19) Uani ?
C(11) 0.7630(3) 0.2892(6) 0.4132(3) 0.0674(15) Uani ?
C(13) 0.8821(3) 0.1715(5) 0.3689(3) 0.0539(15) Uani ?
C(14) 0.9203(2) 0.0791(5) 0.3071(2) 0.0511(15) Uani ?
C(21) 0.8481(3) -0.1178(6) 0.1193(3) 0.0636(15) Uani ?
C(22) 0.7721(3) -0.1876(6) 0.1316(3) 0.0717(15) Uani ?
C(23) 0.7219(3) -0.2506(7) 0.0696(4) 0.089(2) Uani ?
C(24) 0.7469(4) -0.2431(8) -0.0063(4) 0.095(3) Uani ?
C(25) 0.8207(5) -0.1724(9) -0.0207(3) 0.101(2) Uani ?
C(26) 0.8728(4) -0.1090(7) 0.0421(3) 0.087(2) Uani ?
C(41) 1.1359(3) -0.0548(7) 0.2488(4) 0.091(2) Uani ?
C(91) 0.9373(4) 0.3506(7) 0.5749(3) 0.097(2) Uani ?
C(111) 0.6744(3) 0.3364(7) 0.3977(4) 0.086(2) Uani ?
C(112) 0.6450(3) 0.3977(8) 0.3256(5) 0.100(3) Uani ?
C(113) 0.5601(4) 0.4360(10) 0.3119(6) 0.144(4) Uani ?
C(114) 0.5075(5) 0.4124(13) 0.3704(9) 0.162(5) Uani ?
C(115) 0.5370(6) 0.3560(13) 0.4422(9) 0.167(5) Uani ?
C(116) 0.6192(4) 0.3156(8) 0.4579(5) 0.119(3) Uani ?
H(3) 1.0120 -0.1337 0.1453 0.0910 Uiso calc
H(6) 1.1112 0.0878 0.3862 0.0950 Uiso calc
H(7) 1.0498 0.2061 0.4878 0.1010 Uiso calc
H(10) 0.7787 0.3767 0.5251 0.1010 Uiso calc
H(22) 0.7544 -0.1923 0.1827 0.0930 Uiso calc
H(23) 0.6710 -0.2984 0.0792 0.1160 Uiso calc
H(24) 0.7131 -0.2868 -0.0481 0.1240 Uiso calc
H(25) 0.8369 -0.1658 -0.0724 0.1310 Uiso calc
H(26) 0.9237 -0.0613 0.0322 0.1140 Uiso calc
H(112) 0.6813 0.4139 0.2857 0.1300 Uiso calc
H(113) 0.5400 0.4775 0.2630 0.1870 Uiso calc
H(114) 0.4510 0.4351 0.3610 0.2110 Uiso calc
H(115) 0.5004 0.3443 0.4821 0.2170 Uiso calc
H(116) 0.6381 0.2752 0.5074 0.1550 Uiso calc
H(41A) 1.1481 -0.1170 0.2027 0.1190 Uiso calc
H(41B) 1.1551 -0.1142 0.2957 0.1190 Uiso calc
H(41C) 1.1635 0.0501 0.2480 0.1190 Uiso calc
H(91A) 0.9770 0.4343 0.5637 0.1270 Uiso calc
H(91B) 0.9659 0.2574 0.5989 0.1270 Uiso calc
H(91C) 0.8987 0.3937 0.6106 0.1270 Uiso calc

loop_
_geom_angle_atom_site_label_1
_geom_angle_atom_site_label_2
_geom_angle_atom_site_label_3
_geom_angle
_geom_angle_publ_flag
N(1) Cu N(1) 138.90(19) ?
N(1) Cu N(12) 114.21(13) ?
N(1) Cu N(12) 81.97(13) ?
N(1) Cu N(12) 81.97(13) ?
N(1) Cu N(12) 114.21(13) ?
N(12) Cu N(12) 134.7(2) ?
F(2) P F(2) 178.5(8) ?
F(2) P F(1) 87.5(4) ?
F(2) P F(1) 91.4(4) ?
F(2) P F(1) 91.4(4) ?
F(2) P F(1) 87.5(4) ?
F(1) P F(1) 91.6(5) ?
F(2) P F(3) 85.4(4) ?
F(2) P F(3) 95.7(5) ?
F(1) P F(3) 172.9(4) ?
F(1) P F(3) 88.4(3) ?
F(2) P F(3) 95.7(5) ?
F(2) P F(3) 85.4(4) ?
F(1) P F(3) 88.5(3) ?
F(1) P F(3) 172.9(4) ?
F(3) P F(3) 92.4(5) ?
C(2) N(1) C(14) 117.3(4) ?
C(2) N(1) Cu 129.7(3) ?
C(14) N(1) Cu 112.1(3) ?
C(11) N(12) C(13) 117.0(4) ?
C(11) N(12) Cu 130.5(3) ?
C(13) N(12) Cu 112.1(3) ?
N(1) C(2) C(3) 121.6(4) ?
N(1) C(2) C(21) 118.0(4) ?
C(3) C(2) C(21) 120.4(4) ?
C(4) C(3) C(2) 122.2(4) ?
C(3) C(4) C(5) 117.2(4) ?
C(3) C(4) C(41) 121.4(5) ?
C(5) C(4) C(41) 121.4(5) ?
C(14) C(5) C(6) 119.0(4) ?
C(14) C(5) C(4) 118.1(4) ?
C(6) C(5) C(4) 122.9(4) ?
C(7) C(6) C(5) 121.2(4) ?
C(6) C(7) C(8) 122.1(5) ?
C(13) C(8) C(7) 118.5(4) ?
C(13) C(8) C(9) 117.6(4) ?
C(7) C(8) C(9) 123.9(5) ?
C(10) C(9) C(8) 117.1(5) ?
C(10) C(9) C(91) 121.3(5) ?
C(8) C(9) C(91) 121.6(5) ?
C(9) C(10) C(11) 122.6(5) ?
N(12) C(11) C(10) 121.2(4) ?
N(12) C(11) C(111) 117.5(5) ?
C(10) C(11) C(111) 121.3(5) ?
N(12) C(13) C(8) 124.3(4) ?
N(12) C(13) C(14) 116.5(4) ?
C(8) C(13) C(14) 119.2(4) ?
N(1) C(14) C(5) 123.6(4) ?
N(1) C(14) C(13) 116.9(4) ?
C(5) C(14) C(13) 119.5(4) ?
C(22) C(21) C(26) 118.5(5) ?
C(22) C(21) C(2) 121.4(4) ?
C(26) C(21) C(2) 120.1(5) ?
C(23) C(22) C(21) 121.3(5) ?
C(24) C(23) C(22) 120.1(6) ?
C(25) C(24) C(23) 120.1(6) ?
C(24) C(25) C(26) 120.3(6) ?
C(21) C(26) C(25) 119.7(6) ?
C(112) C(111) C(116) 119.4(6) ?
C(112) C(111) C(11) 121.3(5) ?
C(116) C(111) C(11) 119.3(7) ?
C(111) C(112) C(113) 120.0(7) ?
C(114) C(113) C(112) 119.7(9) ?
C(115) C(114) C(113) 120.2(9) ?
C(114) C(115) C(116) 122.0(10) ?
C(115) C(116) C(111) 118.7(9) ?

loop_
_geom_bond_atom_site_label_1
_geom_bond_atom_site_label_2
_geom_bond_distance
_geom_bond_publ_flag
Cu N(1) 2.042(3) ?
Cu N(1) 2.042(3) ?
Cu N(12) 2.053(3) ?
Cu N(12) 2.053(3) ?
P F(2) 1.497(5) ?
P F(2) 1.497(5) ?
P F(1) 1.516(5) ?
P F(1) 1.516(5) ?
P F(3) 1.525(5) ?
P F(3) 1.525(5) ?
N(1) C(2) 1.340(5) ?
N(1) C(14) 1.365(5) ?
N(12) C(11) 1.344(5) ?
N(12) C(13) 1.364(5) ?
C(2) C(3) 1.403(6) ?
C(2) C(21) 1.484(6) ?
C(3) C(4) 1.354(6) ?
C(4) C(5) 1.423(6) ?
C(4) C(41) 1.513(6) ?
C(5) C(14) 1.401(6) ?
C(5) C(6) 1.413(6) ?
C(6) C(7) 1.346(7) ?
C(7) C(8) 1.420(6) ?
C(8) C(13) 1.403(6) ?
C(8) C(9) 1.420(6) ?
C(9) C(10) 1.362(7) ?
C(9) C(91) 1.510(7) ?
C(10) C(11) 1.400(7) ?
C(11) C(111) 1.479(7) ?
C(13) C(14) 1.455(6) ?
C(21) C(22) 1.374(6) ?
C(21) C(26) 1.391(7) ?
C(22) C(23) 1.375(7) ?
C(23) C(24) 1.372(8) ?
C(24) C(25) 1.354(8) ?
C(25) C(26) 1.403(8) ?
C(111) C(112) 1.370(8) ?
C(111) C(116) 1.405(8) ?
C(112) C(113) 1.403(8) ?
C(113) C(114) 1.358(14) ?
C(114) C(115) 1.351(14) ?
C(115) C(116) 1.368(11) ?
